data_7216167
loop_
_publ_author_name
'Jia, Li'
'Hui, Yan-Chun'
'Li, Zongsheng'
'Sun, Hao-Ling'
'Wang, Zhenqiang'

_publ_section_title
;
 Luminescent lanthanide-2-phenylpyrimidine-carboxylate frameworks:
 structure and luminescence tuning
;
_journal_issue 28
_journal_name_full CrystEngComm
_journal_page_first 6483
_journal_paper_doi 10.1039/c4ce00360h
_journal_volume 16
_journal_year 2014
_chemical_formula_sum 'C35 H24 N6 O7 Tb'
_chemical_formula_weight 799.52
_chemical_name_systematic
; 
 ? 
;
_space_group_IT_number 2
_symmetry_cell_setting triclinic
_symmetry_space_group_name_Hall '-P 1'
_symmetry_space_group_name_H-M 'P -1'
_atom_sites_solution_hydrogens geom
_atom_sites_solution_primary direct
_atom_sites_solution_secondary difmap
_audit_creation_method SHELXL-97
_cell_angle_alpha 99.9720(10)
_cell_angle_beta 99.6900(10)
_cell_angle_gamma 98.6670(10)
_cell_formula_units_Z 2
_cell_length_a 7.6260(10)
_cell_length_b 13.1170(10)
_cell_length_c 16.1030(10)
_cell_measurement_reflns_used 4432
_cell_measurement_temperature 296(2)
_cell_measurement_theta_max 26.87
_cell_measurement_theta_min 2.62
_cell_volume 1536.8(3)
_computing_cell_refinement 'Bruker SMART'
_computing_data_collection 'Bruker SMART'
_computing_data_reduction 'Bruker SAINT'
_computing_molecular_graphics 'Bruker SHELXTL'
_computing_publication_material 'Bruker SHELXTL'
_computing_structure_refinement 'Bruker SHELXTL'
_computing_structure_solution 'Bruker SHELXTL'
_diffrn_ambient_temperature 296(2)
_diffrn_measured_fraction_theta_full 0.959
_diffrn_measured_fraction_theta_max 0.959
_diffrn_measurement_device_type 'CCD area detector'
_diffrn_measurement_method 'phi and omega scans'
_diffrn_radiation_monochromator graphite
_diffrn_radiation_source 'fine-focus sealed tube'
_diffrn_radiation_type MoK\a
_diffrn_radiation_wavelength 0.71073
_diffrn_reflns_av_R_equivalents 0.0252
_diffrn_reflns_av_sigmaI/netI 0.0491
_diffrn_reflns_limit_h_max 9
_diffrn_reflns_limit_h_min -5
_diffrn_reflns_limit_k_max 17
_diffrn_reflns_limit_k_min -17
_diffrn_reflns_limit_l_max 19
_diffrn_reflns_limit_l_min -20
_diffrn_reflns_number 9481
_diffrn_reflns_theta_full 27.58
_diffrn_reflns_theta_max 27.58
_diffrn_reflns_theta_min 1.85
_exptl_absorpt_coefficient_mu 2.364
_exptl_absorpt_correction_T_max 0.7332
_exptl_absorpt_correction_T_min 0.6008
_exptl_absorpt_correction_type multi-scan
_exptl_absorpt_process_details SADABS
_exptl_crystal_colour colourless
_exptl_crystal_density_diffrn 1.728
_exptl_crystal_density_method 'not measured'
_exptl_crystal_description block
_exptl_crystal_F_000 794
_exptl_crystal_size_max 0.24
_exptl_crystal_size_mid 0.18
_exptl_crystal_size_min 0.14
_refine_diff_density_max 0.604
_refine_diff_density_min -0.978
_refine_diff_density_rms 0.130
_refine_ls_extinction_method none
_refine_ls_goodness_of_fit_ref 1.075
_refine_ls_hydrogen_treatment mixed
_refine_ls_matrix_type full
_refine_ls_number_parameters 449
_refine_ls_number_reflns 6824
_refine_ls_number_restraints 3
_refine_ls_restrained_S_all 1.075
_refine_ls_R_factor_all 0.0360
_refine_ls_R_factor_gt 0.0322
_refine_ls_shift/su_max 0.000
_refine_ls_shift/su_mean 0.000
_refine_ls_structure_factor_coef Fsqd
_refine_ls_weighting_details 'calc w=1/[\s^2^(Fo^2^)+(0.0513P)^2^+0.3627P] where P=(Fo^2^+2Fc^2^)/3'
_refine_ls_weighting_scheme calc
_refine_ls_wR_factor_gt 0.0841
_refine_ls_wR_factor_ref 0.0924
_reflns_number_gt 6230
_reflns_number_total 6824
_reflns_threshold_expression >2sigma(I)
_cod_data_source_file c4ce00360h2.cif
_cod_data_source_block 110416c_0m
_cod_depositor_comments
;
The following automatic conversions were performed:

'_symmetry_cell_setting' value 'Triclinic' changed to 'triclinic'
according to
/usr/data/users/saulius/crontab/automatic-downloads/rss-feeds/RSC/lib/dictionaries/cif_core.dic
dictionary named 'cif_core.dic' version 2.4.2 from
2011-04-26.

'_exptl_absorpt_correction_type' value 'Multi-scan'
changed to 'multi-scan' according to
/usr/data/users/saulius/crontab/automatic-downloads/rss-feeds/RSC/lib/dictionaries/cif_core.dic
dictionary named 'cif_core.dic' version 2.4.2 from 2011-04-26.

Automatic conversion script
Id: cif_fix_values 2281 2013-09-26 08:29:07Z andrius 

 Adding full bibliography for 7216165--7216170.cif.
;
_cod_original_sg_symbol_H-M P-1
_cod_database_code 7216167

loop_
_symmetry_equiv_pos_as_xyz
'x, y, z'
'-x, -y, -z'

loop_
_atom_site_label
_atom_site_type_symbol
_atom_site_fract_x
_atom_site_fract_y
_atom_site_fract_z
_atom_site_U_iso_or_equiv
_atom_site_adp_type
_atom_site_occupancy
_atom_site_symmetry_multiplicity
_atom_site_calc_flag
_atom_site_refinement_flags
C1 C 0.3001(6) 0.2711(4) -0.1273(3) 0.0354(10) Uani 1 1 d .
H1 H 0.3066 0.2022 -0.1508 0.043 Uiso 1 1 calc R
C2 C 0.3207(7) 0.3498(4) -0.1780(3) 0.0451(12) Uani 1 1 d .
H2 H 0.3418 0.3326 -0.2335 0.054 Uiso 1 1 calc R
C3 C 0.3089(7) 0.4500(4) -0.1437(3) 0.0432(11) Uani 1 1 d .
H3 H 0.3224 0.5021 -0.1759 0.052 Uiso 1 1 calc R
C4 C 0.2765(6) 0.4752(3) -0.0605(3) 0.0381(10) Uani 1 1 d .
C5 C 0.2655(7) 0.5804(4) -0.0210(4) 0.0501(13) Uani 1 1 d .
H5 H 0.2797 0.6346 -0.0511 0.060 Uiso 1 1 calc R
C6 C 0.2347(7) 0.6004(4) 0.0597(4) 0.0510(13) Uani 1 1 d .
H6 H 0.2251 0.6684 0.0841 0.061 Uiso 1 1 calc R
C7 C 0.2163(6) 0.5200(3) 0.1088(3) 0.0376(10) Uani 1 1 d .
C8 C 0.1853(7) 0.5380(4) 0.1938(4) 0.0522(14) Uani 1 1 d .
H8 H 0.1777 0.6053 0.2210 0.063 Uiso 1 1 calc R
C9 C 0.1671(8) 0.4591(4) 0.2347(3) 0.0468(12) Uani 1 1 d .
H9 H 0.1457 0.4705 0.2905 0.056 Uiso 1 1 calc R
C10 C 0.1804(6) 0.3573(4) 0.1933(3) 0.0366(10) Uani 1 1 d .
H10 H 0.1677 0.3029 0.2232 0.044 Uiso 1 1 calc R
C11 C 0.2267(5) 0.4167(3) 0.0724(3) 0.0289(9) Uani 1 1 d .
C12 C 0.2600(5) 0.3938(3) -0.0147(3) 0.0280(8) Uani 1 1 d .
C13 C 0.6573(5) 0.2322(3) 0.1787(3) 0.0291(9) Uani 1 1 d .
C14 C 0.6701(6) 0.2401(4) 0.2755(3) 0.0320(9) Uani 1 1 d .
C15 C 0.5219(7) 0.2012(4) 0.3044(3) 0.0459(12) Uani 1 1 d .
H15 H 0.4138 0.1691 0.2666 0.055 Uiso 1 1 calc R
C16 C 0.5380(7) 0.2112(5) 0.3939(3) 0.0584(15) Uani 1 1 d .
H16 H 0.4407 0.1826 0.4157 0.070 Uiso 1 1 calc R
C17 C 0.8299(6) 0.2960(4) 0.4122(3) 0.0374(10) Uani 1 1 d .
C18 C 1.0004(7) 0.3459(4) 0.4740(3) 0.0396(10) Uani 1 1 d .
C19 C 1.1655(8) 0.3510(5) 0.4480(4) 0.0560(14) Uani 1 1 d .
H19 H 1.1695 0.3237 0.3912 0.067 Uiso 1 1 calc R
C20 C 1.3241(8) 0.3967(6) 0.5065(5) 0.076(2) Uani 1 1 d .
H20 H 1.4353 0.4002 0.4896 0.091 Uiso 1 1 calc R
C21 C 1.3145(9) 0.4382(5) 0.5926(4) 0.0680(18) Uani 1 1 d .
H21 H 1.4204 0.4661 0.6333 0.082 Uiso 1 1 calc R
C22 C 1.1551(9) 0.4373(6) 0.6156(4) 0.0694(18) Uani 1 1 d .
H22 H 1.1496 0.4690 0.6712 0.083 Uiso 1 1 calc R
C23 C 0.9990(8) 0.3900(5) 0.5579(3) 0.0583(15) Uani 1 1 d .
H23 H 0.8889 0.3876 0.5758 0.070 Uiso 1 1 calc R
C24 C -0.0117(5) 0.0322(3) 0.1548(2) 0.0247(8) Uani 1 1 d .
C25 C -0.0689(6) 0.0280(3) 0.2393(2) 0.0271(8) Uani 1 1 d .
C26 C 0.0484(7) 0.0727(4) 0.3157(3) 0.0426(11) Uani 1 1 d .
H26 H 0.1615 0.1122 0.3175 0.051 Uiso 1 1 calc R
C27 C -0.0105(8) 0.0558(5) 0.3908(3) 0.0535(14) Uani 1 1 d .
H27 H 0.0700 0.0793 0.4433 0.064 Uiso 1 1 calc R
C28 C -0.2822(6) -0.0292(4) 0.3133(3) 0.0331(9) Uani 1 1 d .
C29 C -0.4701(6) -0.0790(4) 0.3114(3) 0.0386(10) Uani 1 1 d .
C30 C -0.5259(8) -0.0960(5) 0.3876(4) 0.0600(16) Uani 1 1 d .
H30 H -0.4431 -0.0776 0.4397 0.072 Uiso 1 1 calc R
C31 C -0.7027(9) -0.1399(6) 0.3852(4) 0.075(2) Uani 1 1 d .
H31 H -0.7395 -0.1487 0.4361 0.090 Uiso 1 1 calc R
C32 C -0.8252(7) -0.1708(5) 0.3089(4) 0.0525(14) Uani 1 1 d .
H32 H -0.9435 -0.2022 0.3080 0.063 Uiso 1 1 calc R
C33 C -0.7743(7) -0.1558(4) 0.2350(3) 0.0436(11) Uani 1 1 d .
H33 H -0.8584 -0.1764 0.1834 0.052 Uiso 1 1 calc R
C34 C -0.5976(6) -0.1097(4) 0.2348(3) 0.0361(10) Uani 1 1 d .
H34 H -0.5647 -0.0995 0.1834 0.043 Uiso 1 1 calc R
C35 C 0.5416(5) 0.0368(3) -0.0278(2) 0.0200(7) Uani 1 1 d .
Tb1 Tb 0.23852(2) 0.151979(13) 0.038916(10) 0.01952(7) Uani 1 1 d .
N1 N 0.2723(4) 0.2936(3) -0.0486(2) 0.0264(7) Uani 1 1 d .
N2 N 0.2095(5) 0.3358(3) 0.1152(2) 0.0266(7) Uani 1 1 d .
N3 N 0.6906(6) 0.2610(4) 0.4476(3) 0.0537(12) Uani 1 1 d .
N4 N 0.8273(5) 0.2863(3) 0.3276(2) 0.0338(8) Uani 1 1 d .
N5 N -0.1738(6) 0.0082(4) 0.3898(2) 0.0463(10) Uani 1 1 d .
N6 N -0.2350(5) -0.0232(3) 0.2372(2) 0.0299(7) Uani 1 1 d .
O1 O 0.4968(4) 0.2235(3) 0.13783(19) 0.0379(7) Uani 1 1 d .
O2 O 0.7950(4) 0.2368(3) 0.1495(2) 0.0488(9) Uani 1 1 d .
O3 O 0.1165(4) 0.1071(2) 0.15545(17) 0.0277(6) Uani 1 1 d .
O4 O -0.0897(4) -0.0366(2) 0.09004(17) 0.0317(6) Uani 1 1 d .
O5 O 0.6690(4) 0.0080(2) -0.05986(17) 0.0251(6) Uani 1 1 d .
O6 O 0.4783(4) 0.1167(2) -0.03364(17) 0.0258(6) Uani 1 1 d .
O7 O -0.0670(4) 0.1842(2) 0.00519(19) 0.0279(6) Uani 1 1 d D
H7A H -0.138(12) 0.148(7) 0.038(5) 0.17(3) Uiso 1 1 d D
H7B H -0.125(12) 0.161(7) -0.0526(19) 0.17(3) Uiso 1 1 d D

loop_
_atom_site_aniso_label
_atom_site_aniso_U_11
_atom_site_aniso_U_22
_atom_site_aniso_U_33
_atom_site_aniso_U_23
_atom_site_aniso_U_13
_atom_site_aniso_U_12
C1 0.044(3) 0.036(2) 0.030(2) 0.0117(18) 0.0134(19) 0.008(2)
C2 0.057(3) 0.050(3) 0.033(2) 0.018(2) 0.013(2) 0.008(2)
C3 0.048(3) 0.037(3) 0.046(3) 0.024(2) 0.005(2) 0.000(2)
C4 0.030(2) 0.027(2) 0.054(3) 0.010(2) -0.003(2) 0.0044(18)
C5 0.051(3) 0.027(2) 0.071(4) 0.018(2) -0.001(3) 0.008(2)
C6 0.057(3) 0.025(2) 0.070(4) 0.006(2) 0.010(3) 0.012(2)
C7 0.038(3) 0.025(2) 0.048(3) 0.0045(19) 0.009(2) 0.0027(18)
C8 0.055(3) 0.032(3) 0.062(3) -0.013(2) 0.009(3) 0.015(2)
C9 0.063(3) 0.038(3) 0.039(3) -0.002(2) 0.019(2) 0.009(2)
C10 0.042(3) 0.032(2) 0.033(2) -0.0013(18) 0.0096(19) 0.007(2)
C11 0.0213(19) 0.026(2) 0.039(2) 0.0059(17) 0.0037(16) 0.0052(16)
C12 0.024(2) 0.023(2) 0.034(2) 0.0062(17) 0.0016(16) 0.0007(15)
C13 0.024(2) 0.032(2) 0.027(2) -0.0010(16) 0.0014(16) 0.0043(17)
C14 0.028(2) 0.039(2) 0.028(2) 0.0031(17) 0.0052(16) 0.0062(18)
C15 0.036(3) 0.068(4) 0.034(2) 0.017(2) 0.009(2) 0.000(2)
C16 0.041(3) 0.093(5) 0.041(3) 0.020(3) 0.013(2) -0.001(3)
C17 0.044(3) 0.042(3) 0.028(2) 0.0117(19) 0.0091(19) 0.006(2)
C18 0.046(3) 0.040(3) 0.031(2) 0.0081(19) 0.0035(19) 0.005(2)
C19 0.048(3) 0.065(4) 0.044(3) -0.006(3) -0.004(2) 0.009(3)
C20 0.040(3) 0.087(5) 0.079(5) -0.020(4) -0.005(3) 0.006(3)
C21 0.062(4) 0.072(4) 0.051(3) -0.001(3) -0.014(3) -0.001(3)
C22 0.076(5) 0.081(5) 0.037(3) -0.003(3) -0.010(3) 0.013(4)
C23 0.059(4) 0.070(4) 0.039(3) 0.001(3) -0.003(2) 0.015(3)
C24 0.0241(19) 0.028(2) 0.0241(18) 0.0057(15) 0.0059(15) 0.0112(16)
C25 0.033(2) 0.025(2) 0.0237(18) 0.0024(15) 0.0082(16) 0.0058(17)
C26 0.037(3) 0.055(3) 0.027(2) 0.001(2) 0.0063(19) -0.009(2)
C27 0.051(3) 0.073(4) 0.025(2) 0.000(2) 0.003(2) -0.008(3)
C28 0.041(2) 0.037(2) 0.025(2) 0.0093(17) 0.0143(18) 0.0052(19)
C29 0.042(3) 0.041(3) 0.036(2) 0.013(2) 0.014(2) 0.004(2)
C30 0.053(3) 0.091(5) 0.040(3) 0.030(3) 0.020(2) -0.004(3)
C31 0.066(4) 0.115(6) 0.051(3) 0.042(4) 0.025(3) -0.006(4)
C32 0.040(3) 0.061(3) 0.064(3) 0.029(3) 0.024(3) 0.000(2)
C33 0.040(3) 0.043(3) 0.047(3) 0.005(2) 0.007(2) 0.010(2)
C34 0.042(3) 0.038(2) 0.034(2) 0.0138(19) 0.0170(19) 0.007(2)
C35 0.0215(18) 0.0207(18) 0.0176(16) 0.0062(14) 0.0041(14) 0.0001(14)
Tb1 0.01967(11) 0.01961(10) 0.02060(10) 0.00474(7) 0.00598(7) 0.00476(7)
N1 0.0248(17) 0.0242(17) 0.0304(17) 0.0071(14) 0.0047(13) 0.0044(13)
N2 0.0272(17) 0.0206(16) 0.0309(17) 0.0033(13) 0.0061(14) 0.0025(13)
N3 0.050(3) 0.078(3) 0.028(2) 0.008(2) 0.0063(18) 0.004(2)
N4 0.0304(19) 0.043(2) 0.0261(17) 0.0026(15) 0.0048(14) 0.0069(16)
N5 0.047(2) 0.064(3) 0.0262(19) 0.0119(18) 0.0138(17) -0.007(2)
N6 0.0321(19) 0.0326(19) 0.0250(16) 0.0072(14) 0.0079(14) 0.0024(15)
O1 0.0234(15) 0.053(2) 0.0327(16) 0.0030(14) 0.0007(12) 0.0065(14)
O2 0.0328(18) 0.087(3) 0.0296(16) 0.0149(17) 0.0125(14) 0.0096(18)
O3 0.0274(15) 0.0322(15) 0.0272(14) 0.0103(12) 0.0112(11) 0.0060(12)
O4 0.0314(16) 0.0362(16) 0.0247(14) -0.0019(12) 0.0062(12) 0.0066(13)
O5 0.0256(14) 0.0251(14) 0.0307(14) 0.0111(11) 0.0125(11) 0.0094(11)
O6 0.0286(14) 0.0258(14) 0.0305(14) 0.0139(11) 0.0135(11) 0.0107(12)
O7 0.0244(14) 0.0275(15) 0.0336(15) 0.0083(12) 0.0096(11) 0.0041(11)

loop_
_atom_type_symbol
_atom_type_description
_atom_type_scat_dispersion_real
_atom_type_scat_dispersion_imag
_atom_type_scat_source
C C 0.0033 0.0016 'International Tables Vol C Tables 4.2.6.8 and 6.1.1.4'
H H 0.0000 0.0000 'International Tables Vol C Tables 4.2.6.8 and 6.1.1.4'
N N 0.0061 0.0033 'International Tables Vol C Tables 4.2.6.8 and 6.1.1.4'
O O 0.0106 0.0060 'International Tables Vol C Tables 4.2.6.8 and 6.1.1.4'
Tb Tb -0.1723 4.1537 'International Tables Vol C Tables 4.2.6.8 and 6.1.1.4'

loop_
_geom_angle_atom_site_label_1
_geom_angle_atom_site_label_2
_geom_angle_atom_site_label_3
_geom_angle
_geom_angle_site_symmetry_1
_geom_angle_site_symmetry_3
N1 C1 C2 121.7(4) . .
N1 C1 H1 119.1 . .
C2 C1 H1 119.1 . .
C3 C2 C1 118.9(4) . .
C3 C2 H2 120.6 . .
C1 C2 H2 120.6 . .
C2 C3 C4 120.3(4) . .
C2 C3 H3 119.8 . .
C4 C3 H3 119.8 . .
C3 C4 C12 117.3(4) . .
C3 C4 C5 122.3(5) . .
C12 C4 C5 120.3(5) . .
C6 C5 C4 119.8(5) . .
C6 C5 H5 120.1 . .
C4 C5 H5 120.1 . .
C5 C6 C7 121.9(4) . .
C5 C6 H6 119.1 . .
C7 C6 H6 119.1 . .
C11 C7 C8 116.7(4) . .
C11 C7 C6 119.7(4) . .
C8 C7 C6 123.5(4) . .
C9 C8 C7 120.0(4) . .
C9 C8 H8 120.0 . .
C7 C8 H8 120.0 . .
C8 C9 C10 119.6(5) . .
C8 C9 H9 120.2 . .
C10 C9 H9 120.2 . .
N2 C10 C9 123.3(4) . .
N2 C10 H10 118.3 . .
C9 C10 H10 118.3 . .
N2 C11 C7 123.1(4) . .
N2 C11 C12 117.9(4) . .
C7 C11 C12 119.1(4) . .
N1 C12 C4 122.5(4) . .
N1 C12 C11 118.3(4) . .
C4 C12 C11 119.2(4) . .
O2 C13 O1 127.4(4) . .
O2 C13 C14 119.4(4) . .
O1 C13 C14 113.1(4) . .
N4 C14 C15 123.1(4) . .
N4 C14 C13 117.9(4) . .
C15 C14 C13 119.0(4) . .
C14 C15 C16 117.4(5) . .
C14 C15 H15 121.3 . .
C16 C15 H15 121.3 . .
N3 C16 C15 120.8(5) . .
N3 C16 H16 119.6 . .
C15 C16 H16 119.6 . .
N4 C17 N3 125.8(4) . .
N4 C17 C18 118.9(4) . .
N3 C17 C18 115.3(4) . .
C23 C18 C19 118.5(5) . .
C23 C18 C17 121.0(5) . .
C19 C18 C17 120.5(4) . .
C20 C19 C18 120.0(6) . .
C20 C19 H19 120.0 . .
C18 C19 H19 120.0 . .
C19 C20 C21 118.9(6) . .
C19 C20 H20 120.5 . .
C21 C20 H20 120.5 . .
C22 C21 C20 120.4(6) . .
C22 C21 H21 119.8 . .
C20 C21 H21 119.8 . .
C21 C22 C23 120.3(6) . .
C21 C22 H22 119.8 . .
C23 C22 H22 119.8 . .
C22 C23 C18 121.7(6) . .
C22 C23 H23 119.1 . .
C18 C23 H23 119.1 . .
O4 C24 O3 124.7(4) . .
O4 C24 C25 119.0(4) . .
O3 C24 C25 116.3(3) . .
N6 C25 C26 121.4(4) . .
N6 C25 C24 117.8(3) . .
C26 C25 C24 120.8(4) . .
C25 C26 C27 116.7(4) . .
C25 C26 H26 121.7 . .
C27 C26 H26 121.7 . .
N5 C27 C26 122.4(4) . .
N5 C27 H27 118.8 . .
C26 C27 H27 118.8 . .
N5 C28 N6 125.0(4) . .
N5 C28 C29 117.8(4) . .
N6 C28 C29 117.2(4) . .
C34 C29 C30 118.0(5) . .
C34 C29 C28 121.4(4) . .
C30 C29 C28 120.6(4) . .
C31 C30 C29 120.0(5) . .
C31 C30 H30 120.0 . .
C29 C30 H30 120.0 . .
C32 C31 C30 120.9(5) . .
C32 C31 H31 119.5 . .
C30 C31 H31 119.5 . .
C33 C32 C31 120.0(5) . .
C33 C32 H32 120.0 . .
C31 C32 H32 120.0 . .
C32 C33 C34 120.9(5) . .
C32 C33 H33 119.5 . .
C34 C33 H33 119.5 . .
C29 C34 C33 120.2(4) . .
C29 C34 H34 119.9 . .
C33 C34 H34 119.9 . .
O6 C35 O5 127.5(3) . .
O6 C35 C35 117.1(4) . 2_655
O5 C35 C35 115.4(4) . 2_655
O1 Tb1 O4 149.83(11) . 2
O1 Tb1 O3 85.76(10) . .
O4 Tb1 O3 110.69(10) 2 .
O1 Tb1 O5 82.49(11) . 2_655
O4 Tb1 O5 78.34(10) 2 2_655
O3 Tb1 O5 74.11(9) . 2_655
O1 Tb1 O6 75.05(10) . .
O4 Tb1 O6 76.23(10) 2 .
O3 Tb1 O6 139.13(9) . .
O5 Tb1 O6 67.92(9) 2_655 .
O1 Tb1 O7 137.88(10) . .
O4 Tb1 O7 71.87(10) 2 .
O3 Tb1 O7 77.73(9) . .
O5 Tb1 O7 127.83(9) 2_655 .
O6 Tb1 O7 138.80(9) . .
O1 Tb1 N1 94.67(11) . .
O4 Tb1 N1 86.94(11) 2 .
O3 Tb1 N1 142.89(10) . .
O5 Tb1 N1 142.83(10) 2_655 .
O6 Tb1 N1 75.52(10) . .
O7 Tb1 N1 77.38(10) . .
O1 Tb1 N2 71.17(11) . .
O4 Tb1 N2 134.81(10) 2 .
O3 Tb1 N2 80.36(10) . .
O5 Tb1 N2 144.43(10) 2_655 .
O6 Tb1 N2 124.42(10) . .
O7 Tb1 N2 68.02(10) . .
N1 Tb1 N2 64.94(11) . .
C1 N1 C12 119.2(4) . .
C1 N1 Tb1 120.6(3) . .
C12 N1 Tb1 120.2(3) . .
C10 N2 C11 117.3(4) . .
C10 N2 Tb1 124.0(3) . .
C11 N2 Tb1 118.7(3) . .
C16 N3 C17 116.9(4) . .
C14 N4 C17 115.9(4) . .
C27 N5 C28 117.2(4) . .
C25 N6 C28 117.1(4) . .
C13 O1 Tb1 158.3(3) . .
C24 O3 Tb1 128.6(2) . .
C24 O4 Tb1 174.3(3) . 2
C35 O5 Tb1 120.2(2) . 2_655
C35 O6 Tb1 119.4(2) . .
Tb1 O7 H7A 108(6) . .
Tb1 O7 H7B 115(6) . .
H7A O7 H7B 107(3) . .

loop_
_geom_bond_atom_site_label_1
_geom_bond_atom_site_label_2
_geom_bond_distance
_geom_bond_site_symmetry_2
C1 N1 1.312(5) .
C1 C2 1.428(6) .
C1 H1 0.9300 .
C2 C3 1.357(7) .
C2 H2 0.9300 .
C3 C4 1.396(7) .
C3 H3 0.9300 .
C4 C12 1.401(6) .
C4 C5 1.437(7) .
C5 C6 1.349(8) .
C5 H5 0.9300 .
C6 C7 1.428(7) .
C6 H6 0.9300 .
C7 C11 1.399(6) .
C7 C8 1.414(7) .
C8 C9 1.322(8) .
C8 H8 0.9300 .
C9 C10 1.411(6) .
C9 H9 0.9300 .
C10 N2 1.304(5) .
C10 H10 0.9300 .
C11 N2 1.364(5) .
C11 C12 1.455(6) .
C12 N1 1.356(6) .
C13 O2 1.218(5) .
C13 O1 1.266(5) .
C13 C14 1.530(6) .
C14 N4 1.333(5) .
C14 C15 1.357(6) .
C15 C16 1.407(7) .
C15 H15 0.9300 .
C16 N3 1.329(7) .
C16 H16 0.9300 .
C17 N4 1.342(5) .
C17 N3 1.346(6) .
C17 C18 1.481(7) .
C18 C23 1.377(7) .
C18 C19 1.388(8) .
C19 C20 1.383(8) .
C19 H19 0.9300 .
C20 C21 1.418(9) .
C20 H20 0.9300 .
C21 C22 1.328(9) .
C21 H21 0.9300 .
C22 C23 1.368(8) .
C22 H22 0.9300 .
C23 H23 0.9300 .
C24 O4 1.249(5) .
C24 O3 1.274(5) .
C24 C25 1.504(5) .
C25 N6 1.334(5) .
C25 C26 1.371(6) .
C26 C27 1.400(7) .
C26 H26 0.9300 .
C27 N5 1.302(6) .
C27 H27 0.9300 .
C28 N5 1.329(6) .
C28 N6 1.347(5) .
C28 C29 1.475(6) .
C29 C34 1.390(6) .
C29 C30 1.407(6) .
C30 C31 1.375(8) .
C30 H30 0.9300 .
C31 C32 1.369(8) .
C31 H31 0.9300 .
C32 C33 1.349(7) .
C32 H32 0.9300 .
C33 C34 1.391(6) .
C33 H33 0.9300 .
C34 H34 0.9300 .
C35 O6 1.230(4) .
C35 O5 1.251(4) .
C35 C35 1.563(7) 2_655
Tb1 O1 2.273(3) .
Tb1 O4 2.344(3) 2
Tb1 O3 2.354(3) .
Tb1 O5 2.372(3) 2_655
Tb1 O6 2.390(3) .
Tb1 O7 2.419(3) .
Tb1 N1 2.527(3) .
Tb1 N2 2.568(3) .
O4 Tb1 2.344(3) 2
O5 Tb1 2.372(3) 2_655
O7 H7A 0.96(2) .
O7 H7B 0.94(2) .
